data_7705654
loop_
_publ_author_name
'Maliszewski, Benon P.'
'Tzouras, Nikolaos V.'
'Guillet, S\'ebastien G'
'Saab, Marina'
'Beli\<s, Marek'
'Van Hecke, Kristof'
'Nahra, Fady'
'Nolan, Steven P.'

_publ_section_title
;
 A general protocol for the synthesis of Pt-NHC (NHC = N-heterocyclic
 carbene) hydrosilylation catalysts.
;
_journal_issue 41
_journal_name_full 'Dalton transactions (Cambridge, England : 2003)'
_journal_page_first 14673
_journal_page_last 14679
_journal_paper_doi 10.1039/d0dt03480k
_journal_volume 49
_journal_year 2020
_chemical_formula_moiety 'C27 H37 N2, C2 H6 Cl3 Pt S'
_chemical_formula_sum 'C29 H43 Cl3 N2 Pt S'
_chemical_formula_weight 753.14
_chemical_name_systematic BM49
_space_group_crystal_system triclinic
_space_group_IT_number 2
_space_group_name_Hall '-P 1'
_space_group_name_H-M_alt 'P -1'
_atom_sites_solution_hydrogens geom
_atom_sites_solution_primary dual
_audit_creation_date 2020-07-07
_audit_creation_method
;
Olex2 1.3
(compiled 2020.02.04 svn.rd84adfe8 for OlexSys, GUI svn.r6032)
;
_audit_update_record
;
2020-07-10 deposited with the CCDC.	2020-10-09 downloaded from the CCDC.
;
_cell_angle_alpha 79.673(3)
_cell_angle_beta 89.901(3)
_cell_angle_gamma 81.924(4)
_cell_formula_units_Z 2
_cell_length_a 9.0077(4)
_cell_length_b 12.2861(5)
_cell_length_c 14.3802(5)
_cell_measurement_reflns_used 12868
_cell_measurement_temperature 100.0(1)
_cell_measurement_theta_max 29.1200
_cell_measurement_theta_min 2.7350
_cell_volume 1549.69(11)
_computing_cell_refinement 'CrysAlisPro 1.171.40.67a (Rigaku OD, 2019)'
_computing_data_collection 'CrysAlisPro 1.171.40.67a (Rigaku OD, 2019)'
_computing_data_reduction 'CrysAlisPro 1.171.40.67a (Rigaku OD, 2019)'
_computing_molecular_graphics 'Olex2 1.3 (Dolomanov et al., 2009)'
_computing_publication_material 'Olex2 1.3 (Dolomanov et al., 2009)'
_computing_structure_refinement 'SHELXL 2018/3 (Sheldrick, 2015)'
_computing_structure_solution 'SHELXT  (Sheldrick, 2015)'
_diffrn_ambient_environment N~2~
_diffrn_ambient_temperature 100.0(1)
_diffrn_detector 'CCD plate'
_diffrn_detector_area_resol_mean 10.4839
_diffrn_detector_type Atlas
_diffrn_measured_fraction_theta_full 0.999
_diffrn_measured_fraction_theta_max 0.896
_diffrn_measurement_details
;
List of Runs (angles in degrees, time in seconds):

  # Type    Start    End  Width  t~exp~   \w     \q     \k     \f   Frames
#--------------------------------------------------------------------------
  1  \w    -18.00  83.00   1.00   15.75    --   10.17  57.00-150.00  101
  2  \w    -63.00  38.00   1.00   15.75    --   10.17 -57.00  60.00  101
  3  \w    -18.00  83.00   1.00   15.75    --   10.17  57.00   0.00  101
  4  \w    -44.00  21.00   1.00   15.75    --  -11.11  77.00 -60.00   65
  5  \w    -15.00  51.00   1.00   15.75    --   10.17 -99.00-150.00   66
  6  \w    -42.00   9.00   1.00   15.75    --   10.17 -77.00 -90.00   51
  7  \w    -18.00  83.00   1.00   15.75    --   10.17  57.00  90.00  101
  8  \w    -15.00  51.00   1.00   15.75    --   10.17 -99.00 150.00   66
  9  \w    -44.00  21.00   1.00   15.75    --  -11.11  77.00 -30.00   65
 10  \w    -44.00  21.00   1.00   15.75    --  -11.11  77.00-150.00   65
;
_diffrn_measurement_device 'four-circle diffractometer'
_diffrn_measurement_device_type 'SuperNova, Dual, Cu at home/near, Atlas'
_diffrn_measurement_method '\w scans'
_diffrn_orient_matrix_type 'CrysAlisPro convention (1999,Acta A55,543-557)'
_diffrn_orient_matrix_UB_11 -0.0311346000
_diffrn_orient_matrix_UB_12 0.0555362000
_diffrn_orient_matrix_UB_13 0.0030575000
_diffrn_orient_matrix_UB_21 0.0690220000
_diffrn_orient_matrix_UB_22 0.0185810000
_diffrn_orient_matrix_UB_23 -0.0142017000
_diffrn_orient_matrix_UB_31 -0.0244055000
_diffrn_orient_matrix_UB_32 0.0092412000
_diffrn_orient_matrix_UB_33 -0.0480021000
_diffrn_radiation_monochromator mirror
_diffrn_radiation_probe x-ray
_diffrn_radiation_type 'Mo K\a'
_diffrn_radiation_wavelength 0.71073
_diffrn_reflns_av_R_equivalents 0.0848
_diffrn_reflns_av_unetI/netI 0.0818
_diffrn_reflns_Laue_measured_fraction_full 0.999
_diffrn_reflns_Laue_measured_fraction_max 0.896
_diffrn_reflns_limit_h_max 12
_diffrn_reflns_limit_h_min -12
_diffrn_reflns_limit_k_max 16
_diffrn_reflns_limit_k_min -17
_diffrn_reflns_limit_l_max 19
_diffrn_reflns_limit_l_min -19
_diffrn_reflns_number 34411
_diffrn_reflns_point_group_measured_fraction_full 0.999
_diffrn_reflns_point_group_measured_fraction_max 0.896
_diffrn_reflns_theta_full 25.242
_diffrn_reflns_theta_max 29.653
_diffrn_reflns_theta_min 2.647
_diffrn_source 'micro-focus sealed X-ray tube'
_diffrn_source_type 'SuperNova (Mo) X-ray Source'
_exptl_absorpt_coefficient_mu 4.874
_exptl_absorpt_correction_T_max 1.000
_exptl_absorpt_correction_T_min 0.228
_exptl_absorpt_correction_type gaussian
_exptl_absorpt_process_details
;
CrysAlisPro 1.171.40.67a (Rigaku Oxford Diffraction, 2019)
Numerical absorption correction based on gaussian integration over
			a multifaceted crystal model
Empirical absorption correction using spherical harmonics,
 implemented in SCALE3 ABSPACK scaling algorithm.
;
_exptl_crystal_colour 'clear yellow'
_exptl_crystal_colour_lustre clear
_exptl_crystal_colour_primary yellow
_exptl_crystal_density_diffrn 1.614
_exptl_crystal_description needle
_exptl_crystal_F_000 752
_exptl_crystal_preparation Synthesis
_exptl_crystal_recrystallization_method 'Acetone diffusion in pentane'
_exptl_crystal_size_max 0.517
_exptl_crystal_size_mid 0.205
_exptl_crystal_size_min 0.055
_refine_diff_density_max 2.341
_refine_diff_density_min -2.276
_refine_diff_density_rms 0.207
_refine_ls_extinction_method none
_refine_ls_goodness_of_fit_ref 1.027
_refine_ls_hydrogen_treatment constr
_refine_ls_matrix_type full
_refine_ls_number_parameters 335
_refine_ls_number_reflns 7843
_refine_ls_number_restraints 0
_refine_ls_restrained_S_all 1.027
_refine_ls_R_factor_all 0.0684
_refine_ls_R_factor_gt 0.0461
_refine_ls_shift/su_max 0.000
_refine_ls_shift/su_mean 0.000
_refine_ls_structure_factor_coef Fsqd
_refine_ls_weighting_details 'w=1/[\s^2^(Fo^2^)+(0.0284P)^2^+2.7308P] where P=(Fo^2^+2Fc^2^)/3'
_refine_ls_weighting_scheme calc
_refine_ls_wR_factor_gt 0.0796
_refine_ls_wR_factor_ref 0.0912
_reflns_Friedel_coverage 0.000
_reflns_number_gt 6309
_reflns_number_total 7843
_reflns_threshold_expression 'I > 2\s(I)'
_cod_data_source_file d0dt03480k2.cif
_cod_data_source_block bm49-2
_cod_depositor_comments 'Adding full bibliography for 7705653--7705658.cif.'
_cod_database_code 7705654
_shelx_shelxl_version_number 2018/3
_chemical_oxdiff_formula 'C29 H43 Cl3 N2 Pt S'
_shelx_space_group_comment
;
The symmetry employed for this shelxl refinement is uniquely defined
by the following loop, which should always be used as a source of
symmetry information in preference to the above space-group names.
They are only intended as comments.
;
_reflns_odcompleteness_completeness 99.92
_reflns_odcompleteness_iscentric 1
_reflns_odcompleteness_theta 26.32
_olex2_refinement_description
;
1. Fixed Uiso
 At 1.2 times of:
  All C(H) groups
 At 1.5 times of:
  All C(H,H,H) groups
2.a Ternary CH refined with riding coordinates:
 C13(H13), C22(H22), C25(H25), C10(H10)
2.b Aromatic/amide H refined with riding coordinates:
 C3(H3), C18(H18), C1(H1), C2(H2), C19(H19), C20(H20), C8(H8), C7(H7), C6(H6)
2.c Idealised Me refined as rotating group:
 C15(H15A,H15B,H15C), C27(H27A,H27B,H27C), C23(H23A,H23B,H23C), C28(H28A,H28B,
 H28C), C24(H24A,H24B,H24C), C29(H29A,H29B,H29C), C14(H14A,H14B,H14C), C11(H11A,
 H11B,H11C), C26(H26A,H26B,H26C), C12(H12A,H12B,H12C)
;
_olex2_date_sample_data_collection 2020-06-24
_olex2_exptl_crystal_mounting_method 'Little loop'
_olex2_submission_original_sample_id BM49
_olex2_submission_special_instructions 'No special instructions were received'
_oxdiff_exptl_absorpt_empirical_details
;
Empirical correction (ABSPACK) includes:
- Absorption correction using spherical harmonics
- Frame scaling
- B-factor correction
;
_oxdiff_exptl_absorpt_empirical_full_max 1.901
_oxdiff_exptl_absorpt_empirical_full_min 0.348

loop_
_space_group_symop_operation_xyz
'x, y, z'
'-x, -y, -z'

loop_
_atom_site_label
_atom_site_type_symbol
_atom_site_fract_x
_atom_site_fract_y
_atom_site_fract_z
_atom_site_U_iso_or_equiv
_atom_site_adp_type
_atom_site_occupancy
_atom_site_site_symmetry_order
_atom_site_calc_flag
_atom_site_refinement_flags_posn
_atom_site_refinement_flags_adp
_atom_site_refinement_flags_occupancy
_atom_site_disorder_assembly
_atom_site_disorder_group
Pt1 Pt 0.20162(2) 0.22264(2) 0.19143(2) 0.01911(7) Uani 1 1 d . . . . .
Cl1 Cl 0.11737(15) 0.15132(11) 0.33773(8) 0.0240(3) Uani 1 1 d . . . . .
Cl2 Cl 0.16237(14) 0.39856(10) 0.23199(9) 0.0228(3) Uani 1 1 d . . . . .
S1 S 0.22908(15) 0.05811(11) 0.14030(9) 0.0228(3) Uani 1 1 d . . . . .
Cl3 Cl 0.29455(15) 0.29531(11) 0.04713(8) 0.0261(3) Uani 1 1 d . . . . .
N2 N 0.6963(4) 0.2964(3) 0.2229(3) 0.0159(9) Uani 1 1 d . . . . .
N1 N 0.7028(4) 0.4208(3) 0.3107(3) 0.0156(8) Uani 1 1 d . . . . .
C16 C 0.7408(5) 0.2008(4) 0.1780(3) 0.0161(10) Uani 1 1 d . . . . .
C21 C 0.7630(6) 0.0953(4) 0.2359(3) 0.0189(11) Uani 1 1 d . . . . .
C3 C 0.5507(6) 0.3525(4) 0.2240(3) 0.0203(11) Uani 1 1 d . . . . .
H3 H 0.464876 0.339078 0.191858 0.024 Uiso 1 1 calc R U . . .
C18 C 0.8057(6) 0.1265(4) 0.0401(4) 0.0223(11) Uani 1 1 d . . . . .
H18 H 0.820276 0.135192 -0.026081 0.027 Uiso 1 1 calc R U . . .
C1 C 0.7860(5) 0.3402(4) 0.2753(3) 0.0156(10) Uani 1 1 d . . . . .
H1 H 0.890921 0.317873 0.285473 0.019 Uiso 1 1 calc R U . . .
C17 C 0.7592(5) 0.2212(4) 0.0802(3) 0.0180(10) Uani 1 1 d . . . . .
C2 C 0.5556(5) 0.4290(4) 0.2793(3) 0.0202(11) Uani 1 1 d . . . . .
H2 H 0.473145 0.479588 0.294231 0.024 Uiso 1 1 calc R U . . .
C4 C 0.7529(5) 0.4805(4) 0.3802(3) 0.0178(10) Uani 1 1 d . . . . .
C5 C 0.7972(6) 0.5847(4) 0.3490(3) 0.0198(11) Uani 1 1 d . . . . .
C19 C 0.8307(6) 0.0214(4) 0.0947(4) 0.0245(12) Uani 1 1 d . . . . .
H19 H 0.862993 -0.041218 0.065586 0.029 Uiso 1 1 calc R U . . .
C20 C 0.8094(6) 0.0052(4) 0.1914(4) 0.0214(11) Uani 1 1 d . . . . .
H20 H 0.826759 -0.068250 0.227628 0.026 Uiso 1 1 calc R U . . .
C8 C 0.7846(6) 0.4932(4) 0.5422(3) 0.0223(11) Uani 1 1 d . . . . .
H8 H 0.783178 0.462438 0.607672 0.027 Uiso 1 1 calc R U . . .
C13 C 0.6975(6) 0.3165(4) 0.5056(3) 0.0200(11) Uani 1 1 d . . . . .
H13 H 0.646754 0.297538 0.450048 0.024 Uiso 1 1 calc R U . . .
C9 C 0.7448(5) 0.4315(4) 0.4755(3) 0.0188(11) Uani 1 1 d . . . . .
C22 C 0.7345(6) 0.3373(4) 0.0215(3) 0.0217(11) Uani 1 1 d . . . . .
H22 H 0.656323 0.383231 0.053138 0.026 Uiso 1 1 calc R U . . .
C7 C 0.8259(6) 0.5981(4) 0.5143(4) 0.0227(11) Uani 1 1 d . . . . .
H7 H 0.849394 0.639928 0.560514 0.027 Uiso 1 1 calc R U . . .
C25 C 0.7296(6) 0.0794(4) 0.3406(3) 0.0209(11) Uani 1 1 d . . . . .
H25 H 0.757650 0.145411 0.364588 0.025 Uiso 1 1 calc R U . . .
C15 C 0.8355(6) 0.2281(4) 0.5335(4) 0.0237(12) Uani 1 1 d . . . . .
H15A H 0.906432 0.232120 0.481627 0.036 Uiso 1 1 calc R U . . .
H15B H 0.804516 0.153670 0.546305 0.036 Uiso 1 1 calc R U . . .
H15C H 0.883886 0.242173 0.590330 0.036 Uiso 1 1 calc R U . . .
C6 C 0.8331(6) 0.6421(4) 0.4195(4) 0.0225(11) Uani 1 1 d . . . . .
H6 H 0.863555 0.713756 0.401470 0.027 Uiso 1 1 calc R U . . .
C10 C 0.8009(6) 0.6357(4) 0.2445(3) 0.0240(12) Uani 1 1 d . . . . .
H10 H 0.796097 0.574859 0.207289 0.029 Uiso 1 1 calc R U . . .
C27 C 0.8201(7) -0.0249(4) 0.3989(4) 0.0322(14) Uani 1 1 d . . . . .
H27A H 0.786250 -0.091736 0.382768 0.048 Uiso 1 1 calc R U . . .
H27B H 0.805362 -0.024190 0.466340 0.048 Uiso 1 1 calc R U . . .
H27C H 0.926723 -0.025586 0.384998 0.048 Uiso 1 1 calc R U . . .
C23 C 0.6768(6) 0.3405(5) -0.0790(4) 0.0298(13) Uani 1 1 d . . . . .
H23A H 0.753221 0.299372 -0.113121 0.045 Uiso 1 1 calc R U . . .
H23B H 0.655375 0.418326 -0.111799 0.045 Uiso 1 1 calc R U . . .
H23C H 0.584932 0.305944 -0.076423 0.045 Uiso 1 1 calc R U . . .
C28 C 0.2167(6) -0.0561(5) 0.2351(4) 0.0308(13) Uani 1 1 d . . . . .
H28A H 0.289760 -0.055004 0.285260 0.046 Uiso 1 1 calc R U . . .
H28B H 0.238102 -0.126666 0.211709 0.046 Uiso 1 1 calc R U . . .
H28C H 0.115372 -0.049151 0.260442 0.046 Uiso 1 1 calc R U . . .
C24 C 0.8780(7) 0.3911(5) 0.0203(4) 0.0307(13) Uani 1 1 d . . . . .
H24A H 0.904929 0.397718 0.084809 0.046 Uiso 1 1 calc R U . . .
H24B H 0.861326 0.465486 -0.019532 0.046 Uiso 1 1 calc R U . . .
H24C H 0.959621 0.344377 -0.005258 0.046 Uiso 1 1 calc R U . . .
C29 C 0.4242(6) 0.0237(5) 0.1154(4) 0.0333(14) Uani 1 1 d . . . . .
H29A H 0.455577 0.084352 0.069089 0.050 Uiso 1 1 calc R U . . .
H29B H 0.438821 -0.045688 0.089768 0.050 Uiso 1 1 calc R U . . .
H29C H 0.484329 0.013570 0.173846 0.050 Uiso 1 1 calc R U . . .
C14 C 0.5869(6) 0.3130(5) 0.5863(4) 0.0292(13) Uani 1 1 d . . . . .
H14A H 0.635680 0.327693 0.642718 0.044 Uiso 1 1 calc R U . . .
H14B H 0.554522 0.238997 0.600155 0.044 Uiso 1 1 calc R U . . .
H14C H 0.499510 0.370003 0.567762 0.044 Uiso 1 1 calc R U . . .
C11 C 0.9449(6) 0.6851(5) 0.2196(4) 0.0289(13) Uani 1 1 d . . . . .
H11A H 0.956732 0.740324 0.259468 0.043 Uiso 1 1 calc R U . . .
H11B H 0.939870 0.721354 0.152979 0.043 Uiso 1 1 calc R U . . .
H11C H 1.030713 0.625344 0.230379 0.043 Uiso 1 1 calc R U . . .
C26 C 0.5622(7) 0.0769(6) 0.3586(4) 0.0379(15) Uani 1 1 d . . . . .
H26A H 0.503627 0.142672 0.319901 0.057 Uiso 1 1 calc R U . . .
H26B H 0.543063 0.077646 0.425588 0.057 Uiso 1 1 calc R U . . .
H26C H 0.532965 0.008947 0.341747 0.057 Uiso 1 1 calc R U . . .
C12 C 0.6635(6) 0.7248(5) 0.2164(4) 0.0271(12) Uani 1 1 d . . . . .
H12A H 0.572088 0.689625 0.224847 0.041 Uiso 1 1 calc R U . . .
H12B H 0.670160 0.759761 0.149940 0.041 Uiso 1 1 calc R U . . .
H12C H 0.660598 0.781799 0.256290 0.041 Uiso 1 1 calc R U . . .

loop_
_atom_site_aniso_label
_atom_site_aniso_U_11
_atom_site_aniso_U_22
_atom_site_aniso_U_33
_atom_site_aniso_U_23
_atom_site_aniso_U_13
_atom_site_aniso_U_12
Pt1 0.01871(11) 0.02496(12) 0.01413(11) -0.00637(8) 0.00246(8) -0.00112(8)
Cl1 0.0268(7) 0.0283(7) 0.0152(6) -0.0034(5) 0.0056(5) 0.0016(5)
Cl2 0.0240(7) 0.0224(6) 0.0230(6) -0.0085(5) 0.0032(5) -0.0015(5)
S1 0.0242(7) 0.0256(7) 0.0208(6) -0.0105(5) 0.0030(5) -0.0029(5)
Cl3 0.0301(7) 0.0331(7) 0.0150(6) -0.0033(5) 0.0049(5) -0.0056(6)
N2 0.019(2) 0.017(2) 0.013(2) -0.0054(16) 0.0016(17) -0.0008(17)
N1 0.015(2) 0.021(2) 0.0129(19) -0.0084(17) 0.0022(16) -0.0017(16)
C16 0.015(2) 0.016(2) 0.019(2) -0.006(2) -0.001(2) -0.0036(19)
C21 0.019(3) 0.021(3) 0.018(2) -0.005(2) 0.000(2) -0.003(2)
C3 0.017(3) 0.020(3) 0.023(3) -0.003(2) -0.002(2) 0.000(2)
C18 0.024(3) 0.027(3) 0.017(3) -0.007(2) 0.003(2) -0.001(2)
C1 0.016(2) 0.015(2) 0.016(2) -0.0033(19) 0.000(2) -0.0012(19)
C17 0.017(3) 0.022(3) 0.017(2) -0.007(2) -0.004(2) -0.003(2)
C2 0.015(3) 0.021(3) 0.024(3) -0.009(2) 0.002(2) 0.003(2)
C4 0.018(3) 0.017(2) 0.019(3) -0.009(2) 0.002(2) 0.000(2)
C5 0.018(3) 0.023(3) 0.019(3) -0.009(2) 0.003(2) 0.000(2)
C19 0.026(3) 0.026(3) 0.027(3) -0.018(2) 0.004(2) -0.005(2)
C20 0.025(3) 0.017(3) 0.022(3) -0.004(2) 0.000(2) -0.002(2)
C8 0.023(3) 0.030(3) 0.015(2) -0.008(2) 0.001(2) 0.000(2)
C13 0.021(3) 0.019(3) 0.018(3) -0.003(2) 0.001(2) 0.000(2)
C9 0.017(3) 0.020(3) 0.018(2) -0.004(2) 0.003(2) 0.004(2)
C22 0.025(3) 0.023(3) 0.018(3) -0.003(2) 0.006(2) -0.006(2)
C7 0.022(3) 0.027(3) 0.023(3) -0.016(2) 0.003(2) -0.005(2)
C25 0.027(3) 0.019(3) 0.016(2) -0.004(2) 0.000(2) -0.001(2)
C15 0.029(3) 0.022(3) 0.021(3) -0.006(2) 0.005(2) -0.001(2)
C6 0.022(3) 0.020(3) 0.028(3) -0.010(2) 0.002(2) -0.004(2)
C10 0.033(3) 0.024(3) 0.018(3) -0.007(2) 0.008(2) -0.007(2)
C27 0.045(4) 0.023(3) 0.024(3) 0.003(2) 0.001(3) 0.000(3)
C23 0.033(3) 0.037(3) 0.021(3) -0.003(2) -0.006(2) -0.012(3)
C28 0.029(3) 0.031(3) 0.031(3) -0.005(3) 0.004(3) -0.001(2)
C24 0.038(4) 0.030(3) 0.022(3) 0.004(2) -0.005(3) -0.008(3)
C29 0.029(3) 0.041(3) 0.037(3) -0.024(3) 0.014(3) -0.006(3)
C14 0.026(3) 0.030(3) 0.030(3) -0.006(2) 0.010(2) 0.001(2)
C11 0.028(3) 0.026(3) 0.031(3) -0.004(2) 0.011(2) -0.001(2)
C26 0.037(4) 0.050(4) 0.022(3) 0.003(3) 0.009(3) -0.002(3)
C12 0.028(3) 0.033(3) 0.020(3) 0.001(2) 0.000(2) -0.010(2)

loop_
_atom_type_symbol
_atom_type_description
_atom_type_scat_dispersion_real
_atom_type_scat_dispersion_imag
_atom_type_scat_source
C C 0.0033 0.0016 'International Tables Vol C Tables 4.2.6.8 and 6.1.1.4'
H H 0.0000 0.0000 'International Tables Vol C Tables 4.2.6.8 and 6.1.1.4'
Cl Cl 0.1484 0.1585 'International Tables Vol C Tables 4.2.6.8 and 6.1.1.4'
N N 0.0061 0.0033 'International Tables Vol C Tables 4.2.6.8 and 6.1.1.4'
Pt Pt -1.7033 8.3905 'International Tables Vol C Tables 4.2.6.8 and 6.1.1.4'
S S 0.1246 0.1234 'International Tables Vol C Tables 4.2.6.8 and 6.1.1.4'

loop_
_exptl_crystal_face_index_h
_exptl_crystal_face_index_k
_exptl_crystal_face_index_l
_exptl_crystal_face_perp_dist
0 -2 19 0.0430
0 2 -19 0.0104
4 6 -17 0.0663
1 7 20 0.0433
-1 -7 -20 0.0147
6 -14 -6 0.1509
3 2 19 0.1000
-7 11 -5 0.1321
-11 -10 0 0.1743

loop_
_geom_angle_atom_site_label_1
_geom_angle_atom_site_label_2
_geom_angle_atom_site_label_3
_geom_angle
_geom_angle_site_symmetry_1
_geom_angle_site_symmetry_3
_geom_angle_publ_flag
Cl1 Pt1 Cl2 88.54(4) . . ?
Cl1 Pt1 Cl3 177.83(5) . . ?
S1 Pt1 Cl1 94.68(5) . . ?
S1 Pt1 Cl2 175.11(5) . . ?
S1 Pt1 Cl3 86.11(5) . . ?
Cl3 Pt1 Cl2 90.80(5) . . ?
C28 S1 Pt1 111.54(19) . . ?
C28 S1 C29 97.8(3) . . ?
C29 S1 Pt1 107.54(19) . . ?
C3 N2 C16 125.5(4) . . ?
C1 N2 C16 125.4(4) . . ?
C1 N2 C3 109.0(4) . . ?
C1 N1 C2 108.9(4) . . ?
C1 N1 C4 125.7(4) . . ?
C2 N1 C4 125.0(4) . . ?
C21 C16 N2 117.5(4) . . ?
C17 C16 N2 117.4(4) . . ?
C17 C16 C21 125.1(4) . . ?
C16 C21 C25 121.8(4) . . ?
C20 C21 C16 116.3(4) . . ?
C20 C21 C25 121.8(4) . . ?
N2 C3 H3 126.7 . . ?
C2 C3 N2 106.6(4) . . ?
C2 C3 H3 126.7 . . ?
C17 C18 H18 119.3 . . ?
C19 C18 H18 119.3 . . ?
C19 C18 C17 121.4(5) . . ?
N2 C1 H1 126.0 . . ?
N1 C1 N2 108.0(4) . . ?
N1 C1 H1 126.0 . . ?
C16 C17 C18 115.5(4) . . ?
C16 C17 C22 122.6(4) . . ?
C18 C17 C22 121.9(4) . . ?
N1 C2 H2 126.2 . . ?
C3 C2 N1 107.6(4) . . ?
C3 C2 H2 126.2 . . ?
C5 C4 N1 118.5(4) . . ?
C5 C4 C9 124.3(4) . . ?
C9 C4 N1 117.1(4) . . ?
C4 C5 C6 116.0(5) . . ?
C4 C5 C10 122.4(4) . . ?
C6 C5 C10 121.6(5) . . ?
C18 C19 H19 119.5 . . ?
C18 C19 C20 121.0(5) . . ?
C20 C19 H19 119.5 . . ?
C21 C20 H20 119.6 . . ?
C19 C20 C21 120.7(5) . . ?
C19 C20 H20 119.6 . . ?
C9 C8 H8 119.5 . . ?
C7 C8 H8 119.5 . . ?
C7 C8 C9 121.0(5) . . ?
C9 C13 H13 107.9 . . ?
C9 C13 C15 110.3(4) . . ?
C9 C13 C14 112.5(4) . . ?
C15 C13 H13 107.9 . . ?
C14 C13 H13 107.9 . . ?
C14 C13 C15 110.3(4) . . ?
C4 C9 C8 116.6(5) . . ?
C4 C9 C13 122.1(4) . . ?
C8 C9 C13 121.4(4) . . ?
C17 C22 H22 107.3 . . ?
C17 C22 C23 113.3(4) . . ?
C17 C22 C24 110.3(4) . . ?
C23 C22 H22 107.3 . . ?
C23 C22 C24 110.9(4) . . ?
C24 C22 H22 107.3 . . ?
C8 C7 H7 120.0 . . ?
C6 C7 C8 120.0(5) . . ?
C6 C7 H7 120.0 . . ?
C21 C25 H25 107.2 . . ?
C21 C25 C27 113.5(4) . . ?
C21 C25 C26 112.0(4) . . ?
C27 C25 H25 107.2 . . ?
C27 C25 C26 109.3(5) . . ?
C26 C25 H25 107.2 . . ?
C13 C15 H15A 109.5 . . ?
C13 C15 H15B 109.5 . . ?
C13 C15 H15C 109.5 . . ?
H15A C15 H15B 109.5 . . ?
H15A C15 H15C 109.5 . . ?
H15B C15 H15C 109.5 . . ?
C5 C6 H6 118.9 . . ?
C7 C6 C5 122.1(5) . . ?
C7 C6 H6 118.9 . . ?
C5 C10 H10 108.0 . . ?
C5 C10 C11 112.1(4) . . ?
C5 C10 C12 110.3(4) . . ?
C11 C10 H10 108.0 . . ?
C11 C10 C12 110.4(4) . . ?
C12 C10 H10 108.0 . . ?
C25 C27 H27A 109.5 . . ?
C25 C27 H27B 109.5 . . ?
C25 C27 H27C 109.5 . . ?
H27A C27 H27B 109.5 . . ?
H27A C27 H27C 109.5 . . ?
H27B C27 H27C 109.5 . . ?
C22 C23 H23A 109.5 . . ?
C22 C23 H23B 109.5 . . ?
C22 C23 H23C 109.5 . . ?
H23A C23 H23B 109.5 . . ?
H23A C23 H23C 109.5 . . ?
H23B C23 H23C 109.5 . . ?
S1 C28 H28A 109.5 . . ?
S1 C28 H28B 109.5 . . ?
S1 C28 H28C 109.5 . . ?
H28A C28 H28B 109.5 . . ?
H28A C28 H28C 109.5 . . ?
H28B C28 H28C 109.5 . . ?
C22 C24 H24A 109.5 . . ?
C22 C24 H24B 109.5 . . ?
C22 C24 H24C 109.5 . . ?
H24A C24 H24B 109.5 . . ?
H24A C24 H24C 109.5 . . ?
H24B C24 H24C 109.5 . . ?
S1 C29 H29A 109.5 . . ?
S1 C29 H29B 109.5 . . ?
S1 C29 H29C 109.5 . . ?
H29A C29 H29B 109.5 . . ?
H29A C29 H29C 109.5 . . ?
H29B C29 H29C 109.5 . . ?
C13 C14 H14A 109.5 . . ?
C13 C14 H14B 109.5 . . ?
C13 C14 H14C 109.5 . . ?
H14A C14 H14B 109.5 . . ?
H14A C14 H14C 109.5 . . ?
H14B C14 H14C 109.5 . . ?
C10 C11 H11A 109.5 . . ?
C10 C11 H11B 109.5 . . ?
C10 C11 H11C 109.5 . . ?
H11A C11 H11B 109.5 . . ?
H11A C11 H11C 109.5 . . ?
H11B C11 H11C 109.5 . . ?
C25 C26 H26A 109.5 . . ?
C25 C26 H26B 109.5 . . ?
C25 C26 H26C 109.5 . . ?
H26A C26 H26B 109.5 . . ?
H26A C26 H26C 109.5 . . ?
H26B C26 H26C 109.5 . . ?
C10 C12 H12A 109.5 . . ?
C10 C12 H12B 109.5 . . ?
C10 C12 H12C 109.5 . . ?
H12A C12 H12B 109.5 . . ?
H12A C12 H12C 109.5 . . ?
H12B C12 H12C 109.5 . . ?

loop_
_geom_bond_atom_site_label_1
_geom_bond_atom_site_label_2
_geom_bond_distance
_geom_bond_site_symmetry_2
_geom_bond_publ_flag
Pt1 Cl1 2.3000(12) . ?
Pt1 Cl2 2.3180(12) . ?
Pt1 S1 2.2539(13) . ?
Pt1 Cl3 2.3116(12) . ?
S1 C28 1.788(6) . ?
S1 C29 1.800(5) . ?
N2 C16 1.447(6) . ?
N2 C3 1.394(6) . ?
N2 C1 1.335(6) . ?
N1 C1 1.331(6) . ?
N1 C2 1.385(6) . ?
N1 C4 1.449(6) . ?
C16 C21 1.398(7) . ?
C16 C17 1.397(7) . ?
C21 C20 1.391(7) . ?
C21 C25 1.518(7) . ?
C3 H3 0.9500 . ?
C3 C2 1.341(7) . ?
C18 H18 0.9500 . ?
C18 C17 1.402(7) . ?
C18 C19 1.375(7) . ?
C1 H1 0.9500 . ?
C17 C22 1.509(7) . ?
C2 H2 0.9500 . ?
C4 C5 1.392(7) . ?
C4 C9 1.400(7) . ?
C5 C6 1.396(7) . ?
C5 C10 1.522(7) . ?
C19 H19 0.9500 . ?
C19 C20 1.386(7) . ?
C20 H20 0.9500 . ?
C8 H8 0.9500 . ?
C8 C9 1.401(7) . ?
C8 C7 1.382(7) . ?
C13 H13 1.0000 . ?
C13 C9 1.521(7) . ?
C13 C15 1.533(7) . ?
C13 C14 1.526(7) . ?
C22 H22 1.0000 . ?
C22 C23 1.528(7) . ?
C22 C24 1.530(7) . ?
C7 H7 0.9500 . ?
C7 C6 1.380(7) . ?
C25 H25 1.0000 . ?
C25 C27 1.527(7) . ?
C25 C26 1.532(8) . ?
C15 H15A 0.9800 . ?
C15 H15B 0.9800 . ?
C15 H15C 0.9800 . ?
C6 H6 0.9500 . ?
C10 H10 1.0000 . ?
C10 C11 1.523(7) . ?
C10 C12 1.535(7) . ?
C27 H27A 0.9800 . ?
C27 H27B 0.9800 . ?
C27 H27C 0.9800 . ?
C23 H23A 0.9800 . ?
C23 H23B 0.9800 . ?
C23 H23C 0.9800 . ?
C28 H28A 0.9800 . ?
C28 H28B 0.9800 . ?
C28 H28C 0.9800 . ?
C24 H24A 0.9800 . ?
C24 H24B 0.9800 . ?
C24 H24C 0.9800 . ?
C29 H29A 0.9800 . ?
C29 H29B 0.9800 . ?
C29 H29C 0.9800 . ?
C14 H14A 0.9800 . ?
C14 H14B 0.9800 . ?
C14 H14C 0.9800 . ?
C11 H11A 0.9800 . ?
C11 H11B 0.9800 . ?
C11 H11C 0.9800 . ?
C26 H26A 0.9800 . ?
C26 H26B 0.9800 . ?
C26 H26C 0.9800 . ?
C12 H12A 0.9800 . ?
C12 H12B 0.9800 . ?
C12 H12C 0.9800 . ?

loop_
_geom_torsion_atom_site_label_1
_geom_torsion_atom_site_label_2
_geom_torsion_atom_site_label_3
_geom_torsion_atom_site_label_4
_geom_torsion
_geom_torsion_site_symmetry_1
_geom_torsion_site_symmetry_2
_geom_torsion_site_symmetry_3
_geom_torsion_site_symmetry_4
_geom_torsion_publ_flag
N2 C16 C21 C20 -178.4(4) . . . . ?
N2 C16 C21 C25 5.0(7) . . . . ?
N2 C16 C17 C18 178.6(4) . . . . ?
N2 C16 C17 C22 0.0(7) . . . . ?
N2 C3 C2 N1 0.7(6) . . . . ?
N1 C4 C5 C6 175.2(4) . . . . ?
N1 C4 C5 C10 -2.6(7) . . . . ?
N1 C4 C9 C8 -176.1(4) . . . . ?
N1 C4 C9 C13 4.7(7) . . . . ?
C16 N2 C3 C2 174.8(4) . . . . ?
C16 N2 C1 N1 -174.9(4) . . . . ?
C16 C21 C20 C19 -0.4(8) . . . . ?
C16 C21 C25 C27 -154.6(5) . . . . ?
C16 C21 C25 C26 81.0(6) . . . . ?
C16 C17 C22 C23 -148.5(5) . . . . ?
C16 C17 C22 C24 86.4(6) . . . . ?
C21 C16 C17 C18 -1.0(8) . . . . ?
C21 C16 C17 C22 -179.6(5) . . . . ?
C3 N2 C16 C21 -100.8(6) . . . . ?
C3 N2 C16 C17 79.6(6) . . . . ?
C3 N2 C1 N1 0.9(5) . . . . ?
C18 C17 C22 C23 33.0(7) . . . . ?
C18 C17 C22 C24 -92.0(6) . . . . ?
C18 C19 C20 C21 -0.4(8) . . . . ?
C1 N2 C16 C21 74.3(6) . . . . ?
C1 N2 C16 C17 -105.3(5) . . . . ?
C1 N2 C3 C2 -1.0(6) . . . . ?
C1 N1 C2 C3 -0.2(6) . . . . ?
C1 N1 C4 C5 97.9(6) . . . . ?
C1 N1 C4 C9 -85.8(6) . . . . ?
C17 C16 C21 C20 1.2(8) . . . . ?
C17 C16 C21 C25 -175.4(5) . . . . ?
C17 C18 C19 C20 0.5(8) . . . . ?
C2 N1 C1 N2 -0.4(5) . . . . ?
C2 N1 C4 C5 -90.6(6) . . . . ?
C2 N1 C4 C9 85.8(6) . . . . ?
C4 N1 C1 N2 172.3(4) . . . . ?
C4 N1 C2 C3 -173.0(4) . . . . ?
C4 C5 C6 C7 0.3(7) . . . . ?
C4 C5 C10 C11 -134.5(5) . . . . ?
C4 C5 C10 C12 102.0(5) . . . . ?
C5 C4 C9 C8 0.0(7) . . . . ?
C5 C4 C9 C13 -179.2(4) . . . . ?
C19 C18 C17 C16 0.1(7) . . . . ?
C19 C18 C17 C22 178.7(5) . . . . ?
C20 C21 C25 C27 29.0(7) . . . . ?
C20 C21 C25 C26 -95.3(6) . . . . ?
C8 C7 C6 C5 1.2(8) . . . . ?
C9 C4 C5 C6 -0.9(7) . . . . ?
C9 C4 C5 C10 -178.7(5) . . . . ?
C9 C8 C7 C6 -2.1(8) . . . . ?
C7 C8 C9 C4 1.5(7) . . . . ?
C7 C8 C9 C13 -179.3(5) . . . . ?
C25 C21 C20 C19 176.1(5) . . . . ?
C15 C13 C9 C4 100.7(5) . . . . ?
C15 C13 C9 C8 -78.5(6) . . . . ?
C6 C5 C10 C11 47.8(6) . . . . ?
C6 C5 C10 C12 -75.7(6) . . . . ?
C10 C5 C6 C7 178.1(5) . . . . ?
C14 C13 C9 C4 -135.8(5) . . . . ?
C14 C13 C9 C8 45.1(6) . . . . ?

loop_
_exptl_oxdiff_crystal_face_indexfrac_h
_exptl_oxdiff_crystal_face_indexfrac_k
_exptl_oxdiff_crystal_face_indexfrac_l
_exptl_oxdiff_crystal_face_x
_exptl_oxdiff_crystal_face_y
_exptl_oxdiff_crystal_face_z
0.3724 -2.1160 19.3013 -0.0701 -0.2877 -0.9551
-0.2372 2.2382 -19.2707 0.0728 0.2989 0.9515
3.9033 5.8030 -16.9496 0.1489 0.6180 0.7720
0.8122 6.8094 19.7578 0.4133 -0.0980 -0.9053
-0.5767 -7.2163 -19.6452 -0.4429 0.1051 0.8904
5.8479 -13.8901 -6.1404 -0.9722 0.2327 0.0237
3.4319 1.5915 19.3758 0.0408 -0.0087 -0.9991
-6.9836 11.4696 -4.7380 0.8399 -0.2016 0.5039
-11.0757 -10.3509 0.1211 -0.2296 -0.9585 0.1688
